data_4071321
loop_
_publ_author_name
'Vuzman, Dana'
'Poverenov, Elena'
'Shimon, Linda J. W.'
'Diskin-Posner, Yael'
'Milstein, David'

_publ_section_title
;
 Cationic, Neutral, and Anionic Platinum(II) Complexes Based on an
 Electron-Rich PNN Ligand. New Modes of Reactivity Based on Pincer
 Hemilability and Dearomatization
;
_journal_issue 11
_journal_name_full Organometallics
_journal_page_first 2627
_journal_paper_doi 10.1021/om8001069
_journal_volume 27
_journal_year 2008
_chemical_formula_moiety 'C19 H35 Cl N2 P Pt, C6 H6, Cl0.60, 0.4(Cl)'
_chemical_formula_sum 'C25 H41 Cl2 N2 P Pt'
_chemical_formula_weight 666.56
_chemical_name_systematic
; 
 ? 
;
_space_group_IT_number 2
_symmetry_cell_setting triclinic
_symmetry_space_group_name_Hall '-P 1'
_symmetry_space_group_name_H-M 'P -1'
_atom_sites_solution_hydrogens geom
_atom_sites_solution_primary direct
_atom_sites_solution_secondary difmap
_audit_creation_method SHELXL-97
_cell_angle_alpha 77.2924(10)
_cell_angle_beta 76.9733(11)
_cell_angle_gamma 69.1103(10)
_cell_formula_units_Z 2
_cell_length_a 9.1580(2)
_cell_length_b 10.9628(2)
_cell_length_c 16.0184(2)
_cell_measurement_reflns_used 58893
_cell_measurement_temperature 120(2)
_cell_measurement_theta_max 27.48
_cell_measurement_theta_min 1.02
_cell_volume 1446.51(5)
_computing_cell_refinement HKL
_computing_data_collection 'Collect package Bruker-Nonius'
_computing_data_reduction HKL
_computing_structure_refinement 'SHELXL-97 (Sheldrick, 1997)'
_computing_structure_solution 'SHELXS-97 (Sheldrick, 1990)'
_diffrn_ambient_temperature 120(2)
_diffrn_measured_fraction_theta_full 0.994
_diffrn_measured_fraction_theta_max 0.994
_diffrn_measurement_device_type 'Nonius Kappa CCD'
_diffrn_measurement_method 'Phi and omega scans'
_diffrn_radiation_monochromator graphite
_diffrn_radiation_source 'fine-focus sealed tube'
_diffrn_radiation_type MoK\a
_diffrn_radiation_wavelength 0.71073
_diffrn_reflns_av_R_equivalents 0.080
_diffrn_reflns_av_sigmaI/netI 0.0286
_diffrn_reflns_limit_h_max 11
_diffrn_reflns_limit_h_min -11
_diffrn_reflns_limit_k_max 14
_diffrn_reflns_limit_k_min -13
_diffrn_reflns_limit_l_max 20
_diffrn_reflns_limit_l_min 0
_diffrn_reflns_number 6593
_diffrn_reflns_theta_full 27.49
_diffrn_reflns_theta_max 27.49
_diffrn_reflns_theta_min 1.32
_exptl_absorpt_coefficient_mu 5.104
_exptl_absorpt_correction_T_max 0.7844
_exptl_absorpt_correction_T_min 0.3097
_exptl_absorpt_correction_type empirical
_exptl_absorpt_process_details 'SHELXL-97 (Sheldrick, 1997)'
_exptl_crystal_colour Colorless
_exptl_crystal_density_diffrn 1.530
_exptl_crystal_density_method 'not measured'
_exptl_crystal_description Plate
_exptl_crystal_F_000 664
_exptl_crystal_size_max 0.30
_exptl_crystal_size_mid 0.20
_exptl_crystal_size_min 0.05
_refine_diff_density_max 2.576
_refine_diff_density_min -0.686
_refine_diff_density_rms 0.170
_refine_ls_extinction_method none
_refine_ls_goodness_of_fit_ref 1.086
_refine_ls_hydrogen_treatment constr
_refine_ls_matrix_type full
_refine_ls_number_parameters 293
_refine_ls_number_reflns 6592
_refine_ls_number_restraints 0
_refine_ls_restrained_S_all 1.086
_refine_ls_R_factor_all 0.0365
_refine_ls_R_factor_gt 0.0326
_refine_ls_shift/su_max 0.001
_refine_ls_shift/su_mean 0.000
_refine_ls_structure_factor_coef Fsqd
_refine_ls_weighting_details 'calc w=1/[\s^2^(Fo^2^)+(0.0547P)^2^+4.3599P] where P=(Fo^2^+2Fc^2^)/3'
_refine_ls_weighting_scheme calc
_refine_ls_wR_factor_gt 0.0911
_refine_ls_wR_factor_ref 0.0943
_reflns_number_gt 6063
_reflns_number_total 6592
_reflns_threshold_expression >2sigma(I)
_cod_data_source_file om8001069-file001.cif
_cod_data_source_block m792a
_cod_depositor_comments
;
The following automatic conversions were performed:

'_symmetry_cell_setting' value 'Triclinic' changed to 'triclinic'
according to /home/saulius/struct/CIF-dictionaries/cif_core.dic
dictionary named 'cif_core.dic' version 2.4.1 from 2010-06-29.

Automatic conversion script
Id: cif_fix_values 1715 2011-07-08 13:25:40Z adriana 
;
_cod_original_sg_symbol_Hall -P1
_cod_original_sg_symbol_H-M P-1
_cod_database_code 4071321

loop_
_symmetry_equiv_pos_as_xyz
'x, y, z'
'-x, -y, -z'

loop_
_atom_site_label
_atom_site_type_symbol
_atom_site_fract_x
_atom_site_fract_y
_atom_site_fract_z
_atom_site_U_iso_or_equiv
_atom_site_adp_type
_atom_site_occupancy
_atom_site_symmetry_multiplicity
_atom_site_calc_flag
_atom_site_refinement_flags
_atom_site_disorder_assembly
_atom_site_disorder_group
Pt1 Pt 0.218350(18) -0.088923(15) 0.237562(10) 0.02120(7) Uani 1 1 d . . .
N2 N 0.2616(4) -0.0200(4) 0.1115(2) 0.0190(7) Uani 1 1 d . . .
N3 N 0.3176(4) -0.2779(4) 0.1938(3) 0.0231(7) Uani 1 1 d . . .
P4 P 0.10494(13) 0.12344(11) 0.25466(7) 0.0210(2) Uani 1 1 d . . .
C5 C 0.1675(7) 0.2037(5) 0.1455(3) 0.0303(10) Uani 1 1 d . . .
H5A H 0.0780 0.2814 0.1276 0.036 Uiso 1 1 calc R . .
H5B H 0.2553 0.2353 0.1472 0.036 Uiso 1 1 calc R . .
C6 C 0.2208(5) 0.1108(4) 0.0802(3) 0.0242(9) Uani 1 1 d . . .
C7 C 0.2376(6) 0.1520(5) -0.0087(3) 0.0281(10) Uani 1 1 d . . .
H7 H 0.2059 0.2435 -0.0313 0.034 Uiso 1 1 calc R . .
C8 C 0.3006(6) 0.0592(5) -0.0643(3) 0.0321(10) Uani 1 1 d . . .
H8 H 0.3124 0.0870 -0.1252 0.038 Uiso 1 1 calc R . .
C9 C 0.3466(6) -0.0739(5) -0.0314(3) 0.0278(9) Uani 1 1 d . . .
H9 H 0.3915 -0.1383 -0.0692 0.033 Uiso 1 1 calc R . .
C10 C 0.3261(5) -0.1121(4) 0.0577(3) 0.0228(8) Uani 1 1 d . . .
C11 C 0.3820(6) -0.2547(4) 0.0994(3) 0.0263(9) Uani 1 1 d . . .
H11A H 0.3507 -0.3083 0.0687 0.032 Uiso 1 1 calc R . .
H11B H 0.4991 -0.2858 0.0919 0.032 Uiso 1 1 calc R . .
C12 C 0.1828(6) 0.1845(5) 0.3295(3) 0.0273(9) Uani 1 1 d . . .
C13 C 0.1054(8) 0.1531(6) 0.4228(3) 0.0400(13) Uani 1 1 d . . .
H13A H 0.1151 0.0592 0.4360 0.060 Uiso 1 1 calc R . .
H13B H -0.0069 0.2066 0.4301 0.060 Uiso 1 1 calc R . .
H13C H 0.1581 0.1734 0.4624 0.060 Uiso 1 1 calc R . .
C14 C 0.1567(8) 0.3340(5) 0.3074(4) 0.0387(12) Uani 1 1 d . . .
H14A H 0.0449 0.3817 0.3030 0.058 Uiso 1 1 calc R . .
H14B H 0.2226 0.3526 0.2520 0.058 Uiso 1 1 calc R . .
H14C H 0.1859 0.3629 0.3532 0.058 Uiso 1 1 calc R . .
C15 C 0.3614(7) 0.1095(6) 0.3198(4) 0.0387(12) Uani 1 1 d . . .
H15A H 0.4095 0.1406 0.3562 0.058 Uiso 1 1 calc R . .
H15B H 0.4099 0.1253 0.2591 0.058 Uiso 1 1 calc R . .
H15C H 0.3787 0.0147 0.3380 0.058 Uiso 1 1 calc R . .
C16 C -0.1160(6) 0.1747(5) 0.2700(3) 0.0311(10) Uani 1 1 d . . .
C17 C -0.1780(6) 0.0889(6) 0.3489(4) 0.0430(14) Uani 1 1 d . . .
H17A H -0.2930 0.1123 0.3536 0.064 Uiso 1 1 calc R . .
H17B H -0.1532 0.1038 0.4014 0.064 Uiso 1 1 calc R . .
H17C H -0.1276 -0.0044 0.3422 0.064 Uiso 1 1 calc R . .
C18 C -0.1969(6) 0.3222(5) 0.2780(4) 0.0364(12) Uani 1 1 d . . .
H18A H -0.1511 0.3756 0.2289 0.055 Uiso 1 1 calc R . .
H18B H -0.1805 0.3386 0.3323 0.055 Uiso 1 1 calc R . .
H18C H -0.3107 0.3461 0.2777 0.055 Uiso 1 1 calc R . .
C19 C -0.1563(7) 0.1493(6) 0.1888(5) 0.0502(17) Uani 1 1 d . . .
H19A H -0.0889 0.0613 0.1759 0.075 Uiso 1 1 calc R . .
H19B H -0.1380 0.2162 0.1396 0.075 Uiso 1 1 calc R . .
H19C H -0.2677 0.1542 0.1991 0.075 Uiso 1 1 calc R . .
C20 C 0.1888(6) -0.3395(5) 0.2064(4) 0.0311(10) Uani 1 1 d . . .
H20A H 0.2349 -0.4245 0.1837 0.037 Uiso 1 1 calc R . .
H20B H 0.1516 -0.3590 0.2694 0.037 Uiso 1 1 calc R . .
C21 C 0.0473(7) -0.2547(6) 0.1627(5) 0.0470(15) Uani 1 1 d . . .
H21A H -0.0020 -0.1714 0.1863 0.071 Uiso 1 1 calc R . .
H21B H -0.0298 -0.3017 0.1735 0.071 Uiso 1 1 calc R . .
H21C H 0.0821 -0.2361 0.1002 0.071 Uiso 1 1 calc R . .
C22 C 0.4461(6) -0.3756(4) 0.2415(3) 0.0281(10) Uani 1 1 d . . .
H22A H 0.4931 -0.4555 0.2130 0.034 Uiso 1 1 calc R . .
H22B H 0.3981 -0.4023 0.3015 0.034 Uiso 1 1 calc R . .
C23 C 0.5768(6) -0.3239(5) 0.2451(4) 0.0362(12) Uani 1 1 d . . .
H23A H 0.6429 -0.3189 0.1879 0.054 Uiso 1 1 calc R . .
H23B H 0.6421 -0.3836 0.2878 0.054 Uiso 1 1 calc R . .
H23C H 0.5302 -0.2356 0.2620 0.054 Uiso 1 1 calc R . .
Cl24 Cl 0.17423(14) -0.18271(11) 0.37998(7) 0.0295(2) Uani 1 1 d . . .
CA25 Cl 0.4576(3) -0.6432(2) 0.11947(16) 0.0193(5) Uani 0.40 1 d P A 1
CB25 Cl 0.7361(8) -0.5326(11) 0.0159(6) 0.0221(16) Uani 0.20 1 d P B 2
CC25 Cl 0.9319(12) -0.4704(10) 0.0971(6) 0.0201(18) Uiso 0.10 1 d P C 3
CD25 Cl 0.7568(6) -0.5204(5) 0.0455(3) 0.0093(11) Uiso 0.20 1 d P D 4
CE25 Cl 0.7576(18) -0.5693(13) 0.0230(10) 0.008(3) Uiso 0.10 1 d P E 5
C26A C 0.425(2) 0.3655(16) 0.4820(10) 0.066(4) Uiso 0.613(18) 1 d P F 7
H26A H 0.5025 0.3934 0.4398 0.079 Uiso 0.613(18) 1 calc PR F 7
C27A C 0.4618(16) 0.2435(14) 0.5210(10) 0.049(4) Uiso 0.613(18) 1 d P F 7
H27A H 0.5676 0.1858 0.5106 0.059 Uiso 0.613(18) 1 calc PR F 7
C28A C 0.3477(16) 0.1979(12) 0.5774(6) 0.039(2) Uiso 0.613(18) 1 d P F 7
H28A H 0.3743 0.1072 0.6022 0.047 Uiso 0.613(18) 1 calc PR F 7
C29A C 0.2003(11) 0.2790(11) 0.5976(6) 0.035(2) Uiso 0.613(18) 1 d P F 7
H29A H 0.1241 0.2467 0.6380 0.042 Uiso 0.613(18) 1 calc PR F 7
C30A C 0.1596(12) 0.4102(12) 0.5595(7) 0.038(3) Uiso 0.613(18) 1 d P F 7
H30A H 0.0550 0.4684 0.5729 0.046 Uiso 0.613(18) 1 calc PR F 7
C31A C 0.274(2) 0.4565(13) 0.5008(9) 0.058(3) Uiso 0.613(18) 1 d P F 7
H31A H 0.2501 0.5465 0.4747 0.069 Uiso 0.613(18) 1 calc PR F 7
C26B C 0.4705(12) 0.3425(12) 0.4892(8) 0.045(5) Uiso 0.387(18) 1 d PG F 8
H26B H 0.5720 0.3423 0.4581 0.054 Uiso 0.387(18) 1 calc PR F 8
C27B C 0.4491(14) 0.2258(9) 0.5364(10) 0.037(5) Uiso 0.387(18) 1 d PG F 8
H27B H 0.5359 0.1460 0.5376 0.044 Uiso 0.387(18) 1 calc PR F 8
C28B C 0.3006(18) 0.2260(11) 0.5819(9) 0.063(7) Uiso 0.387(18) 1 d PG F 8
H28B H 0.2860 0.1463 0.6142 0.075 Uiso 0.387(18) 1 calc PR F 8
C29B C 0.1736(12) 0.3429(16) 0.5803(8) 0.043(4) Uiso 0.387(18) 1 d PG F 8
H29B H 0.0721 0.3430 0.6114 0.052 Uiso 0.387(18) 1 calc PR F 8
C30B C 0.1950(12) 0.4596(11) 0.5331(8) 0.030(4) Uiso 0.387(18) 1 d PG F 8
H30B H 0.1081 0.5394 0.5320 0.036 Uiso 0.387(18) 1 calc PR F 8
C31B C 0.3435(16) 0.4594(9) 0.4876(7) 0.034(4) Uiso 0.387(18) 1 d PG F 8
H31B H 0.3581 0.5391 0.4553 0.040 Uiso 0.387(18) 1 calc PR F 8

loop_
_atom_site_aniso_label
_atom_site_aniso_U_11
_atom_site_aniso_U_22
_atom_site_aniso_U_33
_atom_site_aniso_U_23
_atom_site_aniso_U_13
_atom_site_aniso_U_12
Pt1 0.02187(10) 0.01645(10) 0.02023(10) 0.00025(6) -0.00292(6) -0.00227(7)
N2 0.0168(16) 0.0175(17) 0.0192(16) -0.0038(13) -0.0024(13) -0.0010(13)
N3 0.0211(18) 0.0161(17) 0.0287(19) -0.0011(14) -0.0028(15) -0.0042(14)
P4 0.0225(5) 0.0162(5) 0.0193(5) -0.0010(4) -0.0027(4) -0.0017(4)
C5 0.047(3) 0.016(2) 0.019(2) 0.0004(16) -0.0015(19) -0.0040(19)
C6 0.026(2) 0.019(2) 0.022(2) 0.0003(16) -0.0025(17) -0.0037(17)
C7 0.034(2) 0.022(2) 0.021(2) 0.0029(17) -0.0066(18) -0.0036(19)
C8 0.037(3) 0.034(3) 0.019(2) -0.0007(18) -0.0062(19) -0.007(2)
C9 0.031(2) 0.027(2) 0.022(2) -0.0063(17) -0.0047(18) -0.0033(19)
C10 0.020(2) 0.023(2) 0.022(2) -0.0041(16) -0.0036(16) -0.0033(17)
C11 0.030(2) 0.017(2) 0.025(2) -0.0043(16) -0.0035(18) 0.0008(17)
C12 0.032(2) 0.026(2) 0.025(2) -0.0048(18) -0.0052(18) -0.0105(19)
C13 0.055(3) 0.049(3) 0.019(2) -0.003(2) -0.003(2) -0.024(3)
C14 0.054(3) 0.027(3) 0.038(3) -0.010(2) -0.003(2) -0.017(2)
C15 0.032(3) 0.037(3) 0.050(3) -0.009(2) -0.011(2) -0.012(2)
C16 0.022(2) 0.027(2) 0.040(3) -0.007(2) -0.008(2) 0.0015(18)
C17 0.024(2) 0.032(3) 0.066(4) -0.002(3) -0.001(2) -0.007(2)
C18 0.030(3) 0.024(2) 0.042(3) -0.005(2) -0.006(2) 0.007(2)
C19 0.036(3) 0.041(3) 0.072(4) -0.024(3) -0.030(3) 0.011(3)
C20 0.029(2) 0.019(2) 0.043(3) -0.0030(19) -0.004(2) -0.0079(19)
C21 0.032(3) 0.039(3) 0.072(4) -0.009(3) -0.020(3) -0.007(2)
C22 0.029(2) 0.017(2) 0.030(2) 0.0003(17) -0.0090(19) 0.0033(17)
C23 0.030(3) 0.029(3) 0.046(3) -0.012(2) -0.012(2) 0.002(2)
Cl24 0.0320(6) 0.0239(5) 0.0220(5) 0.0042(4) -0.0003(4) -0.0035(4)
CA25 0.0190(11) 0.0093(10) 0.0272(12) -0.0074(9) 0.0031(9) -0.0031(8)
CB25 0.008(3) 0.031(5) 0.025(4) 0.006(3) -0.012(2) -0.003(3)

loop_
_atom_type_symbol
_atom_type_description
_atom_type_scat_dispersion_real
_atom_type_scat_dispersion_imag
_atom_type_scat_source
C C 0.0033 0.0016 'International Tables Vol C Tables 4.2.6.8 and 6.1.1.4'
H H 0.0000 0.0000 'International Tables Vol C Tables 4.2.6.8 and 6.1.1.4'
N N 0.0061 0.0033 'International Tables Vol C Tables 4.2.6.8 and 6.1.1.4'
P P 0.1023 0.0942 'International Tables Vol C Tables 4.2.6.8 and 6.1.1.4'
Pt Pt -1.7033 8.3905 'International Tables Vol C Tables 4.2.6.8 and 6.1.1.4'
Cl Cl 0.1484 0.1585 'International Tables Vol C Tables 4.2.6.8 and 6.1.1.4'

loop_
_geom_angle_atom_site_label_1
_geom_angle_atom_site_label_2
_geom_angle_atom_site_label_3
_geom_angle
N2 Pt1 N3 83.44(14)
N2 Pt1 P4 85.50(11)
N3 Pt1 P4 168.01(11)
N2 Pt1 Cl24 175.98(10)
N3 Pt1 Cl24 92.55(11)
P4 Pt1 Cl24 98.47(4)
C10 N2 C6 121.4(4)
C10 N2 Pt1 116.0(3)
C6 N2 Pt1 122.5(3)
C11 N3 C22 109.5(4)
C11 N3 C20 109.5(4)
C22 N3 C20 106.7(4)
C11 N3 Pt1 107.5(3)
C22 N3 Pt1 114.2(3)
C20 N3 Pt1 109.4(3)
C5 P4 C12 105.0(2)
C5 P4 C16 106.1(2)
C12 P4 C16 114.3(2)
C5 P4 Pt1 100.16(15)
C12 P4 Pt1 117.24(16)
C16 P4 Pt1 112.02(17)
C6 C5 P4 111.7(3)
C6 C5 H5A 109.3
P4 C5 H5A 109.3
C6 C5 H5B 109.3
P4 C5 H5B 109.3
H5A C5 H5B 107.9
N2 C6 C7 119.5(4)
N2 C6 C5 116.8(4)
C7 C6 C5 123.6(4)
C8 C7 C6 119.7(4)
C8 C7 H7 120.1
C6 C7 H7 120.1
C7 C8 C9 120.1(4)
C7 C8 H8 119.9
C9 C8 H8 119.9
C8 C9 C10 118.9(4)
C8 C9 H9 120.5
C10 C9 H9 120.5
N2 C10 C9 120.3(4)
N2 C10 C11 117.1(4)
C9 C10 C11 122.5(4)
N3 C11 C10 113.9(4)
N3 C11 H11A 108.8
C10 C11 H11A 108.8
N3 C11 H11B 108.8
C10 C11 H11B 108.8
H11A C11 H11B 107.7
C13 C12 C15 109.6(4)
C13 C12 C14 109.1(4)
C15 C12 C14 109.1(4)
C13 C12 P4 110.1(3)
C15 C12 P4 106.0(3)
C14 C12 P4 113.0(3)
C12 C13 H13A 109.5
C12 C13 H13B 109.5
H13A C13 H13B 109.5
C12 C13 H13C 109.5
H13A C13 H13C 109.5
H13B C13 H13C 109.5
C12 C14 H14A 109.5
C12 C14 H14B 109.5
H14A C14 H14B 109.5
C12 C14 H14C 109.5
H14A C14 H14C 109.5
H14B C14 H14C 109.5
C12 C15 H15A 109.5
C12 C15 H15B 109.5
H15A C15 H15B 109.5
C12 C15 H15C 109.5
H15A C15 H15C 109.5
H15B C15 H15C 109.5
C17 C16 C19 108.3(5)
C17 C16 C18 110.4(4)
C19 C16 C18 108.4(4)
C17 C16 P4 110.3(3)
C19 C16 P4 106.1(4)
C18 C16 P4 113.1(4)
C16 C17 H17A 109.5
C16 C17 H17B 109.5
H17A C17 H17B 109.5
C16 C17 H17C 109.5
H17A C17 H17C 109.5
H17B C17 H17C 109.5
C16 C18 H18A 109.5
C16 C18 H18B 109.5
H18A C18 H18B 109.5
C16 C18 H18C 109.5
H18A C18 H18C 109.5
H18B C18 H18C 109.5
C16 C19 H19A 109.5
C16 C19 H19B 109.5
H19A C19 H19B 109.5
C16 C19 H19C 109.5
H19A C19 H19C 109.5
H19B C19 H19C 109.5
C21 C20 N3 114.6(4)
C21 C20 H20A 108.6
N3 C20 H20A 108.6
C21 C20 H20B 108.6
N3 C20 H20B 108.6
H20A C20 H20B 107.6
C20 C21 H21A 109.5
C20 C21 H21B 109.5
H21A C21 H21B 109.5
C20 C21 H21C 109.5
H21A C21 H21C 109.5
H21B C21 H21C 109.5
N3 C22 C23 114.1(4)
N3 C22 H22A 108.7
C23 C22 H22A 108.7
N3 C22 H22B 108.7
C23 C22 H22B 108.7
H22A C22 H22B 107.6
C22 C23 H23A 109.5
C22 C23 H23B 109.5
H23A C23 H23B 109.5
C22 C23 H23C 109.5
H23A C23 H23C 109.5
H23B C23 H23C 109.5
C27A C26A C31A 121.7(15)
C27A C26A H26A 119.2
C31A C26A H26A 119.1
C26A C27A C28A 120.2(14)
C26A C27A H27A 119.9
C28A C27A H27A 119.9
C29A C28A C27A 121.2(11)
C29A C28A H28A 119.4
C27A C28A H28A 119.4
C28A C29A C30A 119.6(9)
C28A C29A H29A 120.2
C30A C29A H29A 120.2
C29A C30A C31A 119.4(10)
C29A C30A H30A 120.3
C31A C30A H30A 120.3
C30A C31A C26A 117.7(12)
C30A C31A H31A 121.2
C26A C31A H31A 121.2
C27B C26B C31B 120.0
C27B C26B H26B 120.0
C31B C26B H26B 120.0
C28B C27B C26B 120.0
C28B C27B H27B 120.0
C26B C27B H27B 120.0
C27B C28B C29B 120.0
C27B C28B H28B 120.0
C29B C28B H28B 120.0
C30B C29B C28B 120.0
C30B C29B H29B 120.0
C28B C29B H29B 120.0
C29B C30B C31B 120.0
C29B C30B H30B 120.0
C31B C30B H30B 120.0
C30B C31B C26B 120.0
C30B C31B H31B 120.0
C26B C31B H31B 120.0

loop_
_geom_bond_atom_site_label_1
_geom_bond_atom_site_label_2
_geom_bond_distance
Pt1 N2 1.997(4)
Pt1 N3 2.148(4)
Pt1 P4 2.2364(11)
Pt1 Cl24 2.2964(11)
N2 C10 1.355(6)
N2 C6 1.355(6)
N3 C11 1.496(6)
N3 C22 1.504(6)
N3 C20 1.513(6)
P4 C5 1.841(5)
P4 C12 1.864(5)
P4 C16 1.869(5)
C5 C6 1.501(6)
C5 H5A 0.9900
C5 H5B 0.9900
C6 C7 1.387(6)
C7 C8 1.381(7)
C7 H7 0.9500
C8 C9 1.382(7)
C8 H8 0.9500
C9 C10 1.386(6)
C9 H9 0.9500
C10 C11 1.508(6)
C11 H11A 0.9900
C11 H11B 0.9900
C12 C13 1.525(7)
C12 C15 1.535(7)
C12 C14 1.540(7)
C13 H13A 0.9800
C13 H13B 0.9800
C13 H13C 0.9800
C14 H14A 0.9800
C14 H14B 0.9800
C14 H14C 0.9800
C15 H15A 0.9800
C15 H15B 0.9800
C15 H15C 0.9800
C16 C17 1.529(8)
C16 C19 1.535(8)
C16 C18 1.540(7)
C17 H17A 0.9800
C17 H17B 0.9800
C17 H17C 0.9800
C18 H18A 0.9800
C18 H18B 0.9800
C18 H18C 0.9800
C19 H19A 0.9800
C19 H19B 0.9800
C19 H19C 0.9800
C20 C21 1.516(8)
C20 H20A 0.9900
C20 H20B 0.9900
C21 H21A 0.9800
C21 H21B 0.9800
C21 H21C 0.9800
C22 C23 1.512(8)
C22 H22A 0.9900
C22 H22B 0.9900
C23 H23A 0.9800
C23 H23B 0.9800
C23 H23C 0.9800
C26A C27A 1.30(2)
C26A C31A 1.40(2)
C26A H26A 0.9500
C27A C28A 1.381(18)
C27A H27A 0.9500
C28A C29A 1.338(16)
C28A H28A 0.9500
C29A C30A 1.384(14)
C29A H29A 0.9500
C30A C31A 1.402(17)
C30A H30A 0.9500
C31A H31A 0.9500
C26B C27B 1.3900
C26B C31B 1.3900
C26B H26B 0.9500
C27B C28B 1.3900
C27B H27B 0.9500
C28B C29B 1.3900
C28B H28B 0.9500
C29B C30B 1.3900
C29B H29B 0.9500
C30B C31B 1.3900
C30B H30B 0.9500
C31B H31B 0.9500

loop_
_geom_torsion_atom_site_label_1
_geom_torsion_atom_site_label_2
_geom_torsion_atom_site_label_3
_geom_torsion_atom_site_label_4
_geom_torsion
N3 Pt1 N2 C10 0.9(3)
P4 Pt1 N2 C10 -174.5(3)
N3 Pt1 N2 C6 177.1(4)
P4 Pt1 N2 C6 1.7(3)
N2 Pt1 N3 C11 7.6(3)
P4 Pt1 N3 C11 30.4(7)
Cl24 Pt1 N3 C11 -172.8(3)
N2 Pt1 N3 C22 129.3(3)
P4 Pt1 N3 C22 152.1(4)
Cl24 Pt1 N3 C22 -51.0(3)
N2 Pt1 N3 C20 -111.2(3)
P4 Pt1 N3 C20 -88.4(6)
Cl24 Pt1 N3 C20 68.5(3)
N2 Pt1 P4 C5 -10.1(2)
N3 Pt1 P4 C5 -32.8(5)
Cl24 Pt1 P4 C5 170.56(19)
N2 Pt1 P4 C12 -123.0(2)
N3 Pt1 P4 C12 -145.7(5)
Cl24 Pt1 P4 C12 57.69(18)
N2 Pt1 P4 C16 102.0(2)
N3 Pt1 P4 C16 79.2(5)
Cl24 Pt1 P4 C16 -77.35(19)
C12 P4 C5 C6 139.9(4)
C16 P4 C5 C6 -98.7(4)
Pt1 P4 C5 C6 17.9(4)
C10 N2 C6 C7 3.4(7)
Pt1 N2 C6 C7 -172.6(3)
C10 N2 C6 C5 -173.3(4)
Pt1 N2 C6 C5 10.7(6)
P4 C5 C6 N2 -19.5(6)
P4 C5 C6 C7 163.9(4)
N2 C6 C7 C8 -2.2(7)
C5 C6 C7 C8 174.3(5)
C6 C7 C8 C9 0.1(8)
C7 C8 C9 C10 0.9(8)
C6 N2 C10 C9 -2.4(7)
Pt1 N2 C10 C9 173.8(3)
C6 N2 C10 C11 174.1(4)
Pt1 N2 C10 C11 -9.6(5)
C8 C9 C10 N2 0.2(7)
C8 C9 C10 C11 -176.1(5)
C22 N3 C11 C10 -138.9(4)
C20 N3 C11 C10 104.4(4)
Pt1 N3 C11 C10 -14.3(5)
N2 C10 C11 N3 16.5(6)
C9 C10 C11 N3 -167.0(4)
C5 P4 C12 C13 166.0(4)
C16 P4 C12 C13 50.1(4)
Pt1 P4 C12 C13 -83.9(4)
C5 P4 C12 C15 -75.6(4)
C16 P4 C12 C15 168.6(3)
Pt1 P4 C12 C15 34.5(4)
C5 P4 C12 C14 43.8(4)
C16 P4 C12 C14 -72.1(4)
Pt1 P4 C12 C14 153.9(3)
C5 P4 C16 C17 166.6(4)
C12 P4 C16 C17 -78.1(4)
Pt1 P4 C16 C17 58.3(4)
C5 P4 C16 C19 49.5(4)
C12 P4 C16 C19 164.7(4)
Pt1 P4 C16 C19 -58.8(4)
C5 P4 C16 C18 -69.2(4)
C12 P4 C16 C18 46.1(4)
Pt1 P4 C16 C18 -177.5(3)
C11 N3 C20 C21 -61.6(6)
C22 N3 C20 C21 179.9(5)
Pt1 N3 C20 C21 55.9(5)
C11 N3 C22 C23 68.5(5)
C20 N3 C22 C23 -173.0(4)
Pt1 N3 C22 C23 -52.1(5)
C31A C26A C27A C28A 5(2)
C26A C27A C28A C29A -4.4(18)
C27A C28A C29A C30A 2.1(15)
C28A C29A C30A C31A -0.7(14)
C29A C30A C31A C26A 1.5(16)
C27A C26A C31A C30A -4(2)
C31B C26B C27B C28B 0.0
C26B C27B C28B C29B 0.0
C27B C28B C29B C30B 0.0
C28B C29B C30B C31B 0.0
C29B C30B C31B C26B 0.0
C27B C26B C31B C30B 0.0
